data_7012895
loop_
_publ_author_name
'Standfest-Hauser, Christina M.'
'Mereiter, Kurt'
'Schmid, Roland'
'Kirchner, Karl'

_publ_section_title
;
 Some binding modes of 2-aminopyridine to ruthenium(ii) fragments
;
_journal_issue 11
_journal_name_full 'Dalton Transactions'
_journal_page_first 2329
_journal_paper_doi 10.1039/b302416d
_journal_year 2003
_chemical_formula_moiety 'C13 H16 N Ru  1+,  F6 P  1-'
_chemical_formula_sum 'C13 H16 F6 N P Ru'
_chemical_formula_weight 432.31
_chemical_name_common '(RuCp(eta6-C6H5NMe2))PF6, compound (10)'
_chemical_name_systematic
; 
? 
;
_space_group_IT_number 4
_symmetry_cell_setting monoclinic
_symmetry_space_group_name_Hall 'P 2yb'
_symmetry_space_group_name_H-M 'P 1 21 1'
_atom_sites_solution_hydrogens geom
_atom_sites_solution_primary direct
_atom_sites_solution_secondary difmap
_audit_creation_method SHELXL-97
_cell_angle_alpha 90.00
_cell_angle_beta 100.217(3)
_cell_angle_gamma 90.00
_cell_formula_units_Z 4
_cell_length_a 7.0817(12)
_cell_length_b 20.162(4)
_cell_length_c 10.7184(19)
_cell_measurement_reflns_used 1000
_cell_measurement_temperature 123(2)
_cell_measurement_theta_max 28.7
_cell_measurement_theta_min 3.1
_cell_volume 1506.1(5)
_computing_cell_refinement 'Bruker SAINT'
_computing_data_collection 'Bruker SMART'
_computing_data_reduction 'Bruker SAINT, SADABS, XPREP'
_computing_molecular_graphics 'Bruker SHELXTL'
_computing_publication_material 'Bruker SHELXTL'
_computing_structure_refinement 'SHELXL-97 (Sheldrick, 1997)'
_computing_structure_solution 'SHELXS-97 (Sheldrick, 1997)'
_diffrn_ambient_temperature 123(2)
_diffrn_measured_fraction_theta_full 0.989
_diffrn_measured_fraction_theta_max 0.989
_diffrn_measurement_device_type 'BRUKER SMART 3-circle with CCD area detector'
_diffrn_measurement_method 'omega and phi scans'
_diffrn_radiation_monochromator graphite
_diffrn_radiation_source 'normal-focus sealed tube'
_diffrn_radiation_type MoK\a
_diffrn_radiation_wavelength 0.71073
_diffrn_reflns_av_R_equivalents 0.0398
_diffrn_reflns_av_sigmaI/netI 0.0551
_diffrn_reflns_limit_h_max 9
_diffrn_reflns_limit_h_min -9
_diffrn_reflns_limit_k_max 28
_diffrn_reflns_limit_k_min -28
_diffrn_reflns_limit_l_max 14
_diffrn_reflns_limit_l_min -15
_diffrn_reflns_number 22481
_diffrn_reflns_theta_full 30.05
_diffrn_reflns_theta_max 30.05
_diffrn_reflns_theta_min 1.93
_diffrn_standards_decay_% 0
_exptl_absorpt_coefficient_mu 1.205
_exptl_absorpt_correction_T_max 1.00
_exptl_absorpt_correction_T_min 0.76
_exptl_absorpt_correction_type multi-scan
_exptl_crystal_colour colorless
_exptl_crystal_density_diffrn 1.907
_exptl_crystal_density_method 'not measured'
_exptl_crystal_description prism
_exptl_crystal_F_000 856
_exptl_crystal_size_max 0.80
_exptl_crystal_size_mid 0.40
_exptl_crystal_size_min 0.17
_refine_diff_density_max 0.709
_refine_diff_density_min -1.005
_refine_diff_density_rms 0.121
_refine_ls_abs_structure_details 'Flack H D (1983), Acta Cryst. A39, 876-881'
_refine_ls_abs_structure_Flack 0.03(3)
_refine_ls_extinction_method none
_refine_ls_goodness_of_fit_ref 1.003
_refine_ls_hydrogen_treatment mixed
_refine_ls_matrix_type full
_refine_ls_number_parameters 401
_refine_ls_number_reflns 8520
_refine_ls_number_restraints 1
_refine_ls_restrained_S_all 1.003
_refine_ls_R_factor_all 0.0570
_refine_ls_R_factor_gt 0.0438
_refine_ls_shift/su_max 0.001
_refine_ls_shift/su_mean 0.000
_refine_ls_structure_factor_coef Fsqd
_refine_ls_weighting_details 'calc w=1/[\s^2^(Fo^2^)+(0.0702P)^2^+0.0000P] where P=(Fo^2^+2Fc^2^)/3'
_refine_ls_weighting_scheme calc
_refine_ls_wR_factor_gt 0.1025
_refine_ls_wR_factor_ref 0.1078
_reflns_number_gt 7334
_reflns_number_total 8520
_reflns_threshold_expression >2sigma(I)
_cod_data_source_file b302416d.txt
_cod_data_source_block 10
_cod_depositor_comments
;
The following automatic conversions were performed:
'_symmetry_cell_setting' value 'Monoclinic' changed to 'monoclinic'
according to '/home/saulius/struct/CIF-dictionaries/cif_core.dic'
dictionary named 'cif_core.dic' version 2.4.1 from 2010-06-29.

Automatic conversion script
Id: cif_fix_enum 1527 2010-12-29 10:47:43Z saulius 
;
_cod_original_sg_symbol_H-M P2(1)
_cod_database_code 7012895

loop_
_symmetry_equiv_pos_as_xyz
'x, y, z'
'-x, y+1/2, -z'

loop_
_atom_site_label
_atom_site_type_symbol
_atom_site_fract_x
_atom_site_fract_y
_atom_site_fract_z
_atom_site_U_iso_or_equiv
_atom_site_adp_type
_atom_site_occupancy
_atom_site_symmetry_multiplicity
_atom_site_calc_flag
_atom_site_refinement_flags
_atom_site_disorder_assembly
_atom_site_disorder_group
Ru1 Ru 0.55773(5) 0.096262(17) 0.54198(3) 0.01728(8) Uani 1 1 d . . .
N1 N 0.8369(5) 0.1012(2) 0.3113(4) 0.0198(7) Uani 1 1 d . . .
C1 C 0.3114(8) 0.1608(4) 0.5071(9) 0.051(2) Uani 1 1 d . . .
H1A H 0.3244 0.2077 0.5078 0.062 Uiso 1 1 calc R . .
C2 C 0.3066(10) 0.1212(6) 0.4031(7) 0.065(3) Uani 1 1 d . . .
H2A H 0.3132 0.1357 0.3197 0.078 Uiso 1 1 calc R . .
C3 C 0.2903(9) 0.0557(5) 0.4418(10) 0.074(4) Uani 1 1 d . . .
H3A H 0.2847 0.0174 0.3898 0.089 Uiso 1 1 calc R . .
C4 C 0.2837(8) 0.0570(4) 0.5711(9) 0.059(3) Uani 1 1 d . . .
H4A H 0.2736 0.0196 0.6235 0.070 Uiso 1 1 calc R . .
C5 C 0.2948(9) 0.1229(5) 0.6091(6) 0.054(3) Uani 1 1 d . . .
H5A H 0.2914 0.1387 0.6922 0.065 Uiso 1 1 calc R . .
C6 C 0.8203(5) 0.0955(3) 0.4361(4) 0.0193(8) Uani 1 1 d . . .
C7 C 0.7922(7) 0.0340(3) 0.4937(5) 0.0219(10) Uani 1 1 d . . .
H7A H 0.7741 -0.0049 0.4429 0.026 Uiso 1 1 calc R . .
C8 C 0.7906(7) 0.0290(3) 0.6239(6) 0.0256(12) Uani 1 1 d . . .
H8A H 0.7811 -0.0136 0.6601 0.031 Uiso 1 1 calc R . .
C9 C 0.8024(7) 0.0846(3) 0.7016(5) 0.0281(13) Uani 1 1 d . . .
H9A H 0.8025 0.0804 0.7899 0.034 Uiso 1 1 calc R . .
C10 C 0.8143(8) 0.1477(3) 0.6453(6) 0.0303(13) Uani 1 1 d . . .
H10A H 0.8227 0.1864 0.6967 0.036 Uiso 1 1 calc R . .
C11 C 0.8139(7) 0.1540(3) 0.5128(5) 0.0234(11) Uani 1 1 d . . .
H11A H 0.8093 0.1967 0.4750 0.028 Uiso 1 1 calc R . .
C12 C 0.8114(9) 0.1657(3) 0.2490(6) 0.0329(12) Uani 1 1 d . . .
H12A H 0.8991 0.1979 0.2973 0.049 Uiso 1 1 calc R . .
H12B H 0.6788 0.1806 0.2449 0.049 Uiso 1 1 calc R . .
H12C H 0.8392 0.1620 0.1629 0.049 Uiso 1 1 calc R . .
C13 C 0.8001(8) 0.0435(3) 0.2304(5) 0.0294(11) Uani 1 1 d . . .
H13A H 0.8834 0.0070 0.2667 0.044 Uiso 1 1 calc R . .
H13B H 0.8263 0.0543 0.1459 0.044 Uiso 1 1 calc R . .
H13C H 0.6655 0.0303 0.2236 0.044 Uiso 1 1 calc R . .
Ru2 Ru 0.26676(5) 0.369559(17) 0.07756(3) 0.01812(9) Uani 1 1 d . . .
N2 N 0.5671(6) 0.3443(2) -0.1357(4) 0.0247(9) Uani 1 1 d . . .
C14 C 0.0057(11) 0.3251(6) 0.1067(13) 0.099(6) Uani 1 1 d . . .
H14A H 0.0048 0.2912 0.1681 0.119 Uiso 1 1 calc R . .
C15 C 0.0229(11) 0.3152(5) -0.0145(16) 0.094(5) Uani 1 1 d . . .
H15A H 0.0353 0.2736 -0.0538 0.113 Uiso 1 1 calc R . .
C16 C 0.0194(8) 0.3743(10) -0.0694(6) 0.088(5) Uani 1 1 d . . .
H16A H 0.0297 0.3824 -0.1552 0.106 Uiso 1 1 calc R . .
C17 C -0.0013(10) 0.4206(4) 0.0167(15) 0.075(4) Uani 1 1 d . . .
H17A H -0.0085 0.4671 0.0023 0.090 Uiso 1 1 calc R . .
C18 C -0.0101(10) 0.3899(7) 0.1276(8) 0.086(5) Uani 1 1 d . . .
H18A H -0.0246 0.4105 0.2051 0.103 Uiso 1 1 calc R . .
C19 C 0.5388(6) 0.3571(2) -0.0159(5) 0.0193(10) Uani 1 1 d . . .
C20 C 0.5177(8) 0.3061(3) 0.0711(6) 0.0270(12) Uani 1 1 d . . .
H20A H 0.5122 0.2614 0.0427 0.032 Uiso 1 1 calc R . .
C21 C 0.5045(8) 0.3191(3) 0.1979(6) 0.0293(12) Uani 1 1 d . . .
H21A H 0.4991 0.2833 0.2548 0.035 Uiso 1 1 calc R . .
C22 C 0.4993(7) 0.3847(3) 0.2413(5) 0.0303(14) Uani 1 1 d . . .
H22A H 0.4942 0.3935 0.3277 0.036 Uiso 1 1 calc R . .
C23 C 0.5018(8) 0.4377(3) 0.1548(5) 0.0258(11) Uani 1 1 d . . .
H23A H 0.4945 0.4822 0.1826 0.031 Uiso 1 1 calc R . .
C24 C 0.5154(8) 0.4242(3) 0.0256(5) 0.0230(11) Uani 1 1 d . . .
H24A H 0.5090 0.4597 -0.0333 0.028 Uiso 1 1 calc R . .
C25 C 0.5436(9) 0.2771(3) -0.1845(6) 0.0375(13) Uani 1 1 d . . .
H25A H 0.6292 0.2473 -0.1285 0.056 Uiso 1 1 calc R . .
H25B H 0.5754 0.2756 -0.2698 0.056 Uiso 1 1 calc R . .
H25C H 0.4103 0.2630 -0.1881 0.056 Uiso 1 1 calc R . .
C26 C 0.5472(8) 0.3970(3) -0.2294(5) 0.0324(12) Uani 1 1 d . . .
H26A H 0.6231 0.4355 -0.1942 0.049 Uiso 1 1 calc R . .
H26B H 0.4119 0.4098 -0.2519 0.049 Uiso 1 1 calc R . .
H26C H 0.5931 0.3814 -0.3053 0.049 Uiso 1 1 calc R . .
P1 P 0.9896(2) 0.34843(7) 0.52498(12) 0.0255(3) Uani 1 1 d . . .
F1 F 0.7794(6) 0.3243(2) 0.5323(5) 0.0656(13) Uani 1 1 d . . .
F2 F 1.2009(5) 0.3723(2) 0.5145(5) 0.0617(12) Uani 1 1 d . . .
F3 F 1.0718(10) 0.2961(2) 0.6316(5) 0.0828(18) Uani 1 1 d . . .
F4 F 0.9066(6) 0.4009(2) 0.4179(4) 0.0493(10) Uani 1 1 d . . .
F5 F 0.9793(7) 0.40364(19) 0.6294(4) 0.0574(12) Uani 1 1 d . . .
F6 F 1.0026(7) 0.29379(19) 0.4198(4) 0.0580(12) Uani 1 1 d . . .
P2 P 1.24726(19) 0.11323(6) 0.99509(12) 0.0228(3) Uani 1 1 d . . .
F7 F 1.4665(5) 0.1170(3) 0.9847(4) 0.0720(16) Uani 1 1 d . . .
F8 F 1.0259(5) 0.1096(3) 1.0031(4) 0.0570(12) Uani 1 1 d . . .
F9 F 1.2143(6) 0.05868(17) 0.8860(3) 0.0406(8) Uani 1 1 d . . .
F10 F 1.2783(7) 0.16762(19) 1.1044(3) 0.0556(11) Uani 1 1 d . . .
F11 F 1.2003(6) 0.16976(18) 0.8903(3) 0.0482(10) Uani 1 1 d . . .
F12 F 1.2911(6) 0.05642(19) 1.1008(3) 0.0487(10) Uani 1 1 d . . .

loop_
_atom_site_aniso_label
_atom_site_aniso_U_11
_atom_site_aniso_U_22
_atom_site_aniso_U_33
_atom_site_aniso_U_23
_atom_site_aniso_U_13
_atom_site_aniso_U_12
Ru1 0.01171(15) 0.02378(18) 0.01636(16) -0.00057(15) 0.00250(12) 0.00085(14)
N1 0.0176(17) 0.0216(19) 0.0209(18) 0.0000(17) 0.0051(13) -0.0032(16)
C1 0.016(3) 0.036(3) 0.101(7) 0.008(4) 0.006(3) 0.008(2)
C2 0.019(3) 0.157(11) 0.019(3) 0.031(4) 0.003(2) 0.015(4)
C3 0.010(3) 0.088(7) 0.118(9) -0.084(7) -0.004(4) 0.001(3)
C4 0.011(3) 0.069(5) 0.095(7) 0.058(5) 0.005(3) -0.006(3)
C5 0.016(3) 0.125(8) 0.022(3) -0.016(4) 0.008(2) 0.006(3)
C6 0.0071(16) 0.024(2) 0.026(2) -0.004(2) 0.0020(15) -0.0007(19)
C7 0.011(2) 0.028(3) 0.027(3) 0.005(2) 0.0048(19) 0.0054(18)
C8 0.012(2) 0.037(3) 0.027(3) 0.011(2) 0.004(2) 0.004(2)
C9 0.015(2) 0.051(4) 0.018(2) 0.002(2) -0.0004(17) 0.004(2)
C10 0.014(2) 0.045(3) 0.029(3) -0.010(2) -0.005(2) -0.005(2)
C11 0.016(2) 0.021(2) 0.034(3) -0.002(2) 0.004(2) -0.0048(18)
C12 0.043(3) 0.028(3) 0.029(3) 0.004(2) 0.010(2) -0.001(2)
C13 0.038(3) 0.028(3) 0.024(3) -0.005(2) 0.009(2) -0.001(2)
Ru2 0.01350(16) 0.02097(17) 0.02000(18) 0.00207(14) 0.00324(13) 0.00123(14)
N2 0.0170(19) 0.028(2) 0.030(2) -0.0010(18) 0.0068(16) 0.0046(16)
C14 0.021(4) 0.116(9) 0.145(11) 0.107(9) -0.026(5) -0.033(5)
C15 0.017(3) 0.067(6) 0.187(12) -0.101(8) -0.012(5) 0.004(4)
C16 0.005(2) 0.234(15) 0.023(3) 0.025(6) -0.008(2) -0.010(6)
C17 0.013(3) 0.037(4) 0.171(12) 0.022(5) -0.001(5) 0.010(3)
C18 0.016(3) 0.204(14) 0.042(4) -0.049(6) 0.018(3) -0.025(5)
C19 0.0123(19) 0.022(3) 0.024(2) -0.0010(18) 0.0039(16) 0.0030(16)
C20 0.016(2) 0.028(3) 0.037(3) 0.000(2) 0.006(2) 0.0067(19)
C21 0.019(2) 0.032(3) 0.036(3) 0.009(2) 0.002(2) 0.005(2)
C22 0.017(2) 0.052(4) 0.019(2) -0.001(2) -0.0032(18) 0.001(2)
C23 0.019(2) 0.027(3) 0.031(3) -0.005(2) 0.002(2) -0.004(2)
C24 0.018(2) 0.024(3) 0.027(3) 0.003(2) 0.006(2) -0.0013(19)
C25 0.040(3) 0.032(3) 0.042(3) -0.009(3) 0.011(3) -0.001(2)
C26 0.031(3) 0.038(3) 0.029(3) 0.001(2) 0.010(2) 0.004(2)
P1 0.0363(7) 0.0193(6) 0.0202(7) -0.0018(5) 0.0028(5) -0.0052(5)
F1 0.055(3) 0.058(3) 0.094(4) -0.013(3) 0.040(2) -0.024(2)
F2 0.0334(19) 0.049(2) 0.101(3) -0.008(3) 0.006(2) -0.005(2)
F3 0.151(5) 0.038(2) 0.048(3) 0.019(2) -0.012(3) 0.011(3)
F4 0.058(3) 0.050(2) 0.034(2) 0.0115(18) -0.0083(17) -0.0012(19)
F5 0.110(4) 0.033(2) 0.034(2) -0.0156(16) 0.024(2) -0.010(2)
F6 0.096(3) 0.034(2) 0.053(2) -0.0227(18) 0.038(2) -0.020(2)
P2 0.0286(6) 0.0212(6) 0.0188(6) 0.0005(4) 0.0042(5) -0.0005(5)
F7 0.030(2) 0.126(5) 0.060(3) 0.004(3) 0.0086(19) -0.013(2)
F8 0.0341(19) 0.101(4) 0.0409(18) -0.001(2) 0.0200(16) 0.004(2)
F9 0.063(2) 0.0302(18) 0.0284(17) -0.0086(14) 0.0067(15) 0.0040(16)
F10 0.103(3) 0.034(2) 0.0263(19) -0.0082(15) 0.0032(19) -0.009(2)
F11 0.087(3) 0.0340(19) 0.0237(17) 0.0101(14) 0.0093(17) 0.0044(19)
F12 0.081(3) 0.0339(19) 0.0292(19) 0.0084(15) 0.0044(18) 0.0089(19)

loop_
_atom_type_symbol
_atom_type_description
_atom_type_scat_dispersion_real
_atom_type_scat_dispersion_imag
_atom_type_scat_source
C C 0.0033 0.0016 'International Tables Vol C Tables 4.2.6.8 and 6.1.1.4'
H H 0.0000 0.0000 'International Tables Vol C Tables 4.2.6.8 and 6.1.1.4'
F F 0.0171 0.0103 'International Tables Vol C Tables 4.2.6.8 and 6.1.1.4'
N N 0.0061 0.0033 'International Tables Vol C Tables 4.2.6.8 and 6.1.1.4'
P P 0.1023 0.0942 'International Tables Vol C Tables 4.2.6.8 and 6.1.1.4'
Ru Ru -1.2594 0.8363 'International Tables Vol C Tables 4.2.6.8 and 6.1.1.4'

loop_
_geom_angle_atom_site_label_1
_geom_angle_atom_site_label_2
_geom_angle_atom_site_label_3
_geom_angle
_geom_angle_site_symmetry_1
_geom_angle_site_symmetry_3
_geom_angle_publ_flag
C1 Ru1 C3 62.1(3) . . ?
C1 Ru1 C2 36.9(3) . . ?
C3 Ru1 C2 37.6(4) . . ?
C1 Ru1 C4 61.8(3) . . ?
C3 Ru1 C4 37.6(3) . . ?
C2 Ru1 C4 62.4(3) . . ?
C1 Ru1 C5 36.5(3) . . ?
C3 Ru1 C5 62.2(3) . . ?
C2 Ru1 C5 61.6(3) . . ?
C4 Ru1 C5 37.2(3) . . ?
C1 Ru1 C8 166.0(3) . . ?
C3 Ru1 C8 119.7(3) . . ?
C2 Ru1 C8 152.3(3) . . ?
C4 Ru1 C8 110.2(2) . . ?
C5 Ru1 C8 130.2(3) . . ?
C1 Ru1 C10 111.8(3) . . ?
C3 Ru1 C10 173.9(3) . . ?
C2 Ru1 C10 137.4(4) . . ?
C4 Ru1 C10 140.9(3) . . ?
C5 Ru1 C10 113.2(3) . . ?
C8 Ru1 C10 66.2(2) . . ?
C1 Ru1 C7 156.8(3) . . ?
C3 Ru1 C7 107.3(2) . . ?
C2 Ru1 C7 122.0(3) . . ?
C4 Ru1 C7 123.6(3) . . ?
C5 Ru1 C7 159.5(3) . . ?
C8 Ru1 C7 37.1(2) . . ?
C10 Ru1 C7 78.4(2) . . ?
C1 Ru1 C9 134.0(3) . . ?
C3 Ru1 C9 146.8(4) . . ?
C2 Ru1 C9 170.8(3) . . ?
C4 Ru1 C9 116.5(2) . . ?
C5 Ru1 C9 111.5(2) . . ?
C8 Ru1 C9 36.7(2) . . ?
C10 Ru1 C9 37.3(3) . . ?
C7 Ru1 C9 66.7(2) . . ?
C1 Ru1 C11 108.4(2) . . ?
C3 Ru1 C11 142.3(4) . . ?
C2 Ru1 C11 111.9(3) . . ?
C4 Ru1 C11 169.8(3) . . ?
C5 Ru1 C11 133.1(3) . . ?
C8 Ru1 C11 78.8(2) . . ?
C10 Ru1 C11 37.5(2) . . ?
C7 Ru1 C11 66.40(17) . . ?
C9 Ru1 C11 67.6(2) . . ?
C1 Ru1 C6 127.4(3) . . ?
C3 Ru1 C6 117.2(3) . . ?
C2 Ru1 C6 107.1(2) . . ?
C4 Ru1 C6 150.9(3) . . ?
C5 Ru1 C6 163.6(3) . . ?
C8 Ru1 C6 65.49(19) . . ?
C10 Ru1 C6 66.0(2) . . ?
C7 Ru1 C6 35.99(19) . . ?
C9 Ru1 C6 78.15(17) . . ?
C11 Ru1 C6 36.73(19) . . ?
C6 N1 C13 118.8(4) . . ?
C6 N1 C12 119.8(4) . . ?
C13 N1 C12 116.6(4) . . ?
C5 C1 C2 109.6(7) . . ?
C5 C1 Ru1 72.7(4) . . ?
C2 C1 Ru1 72.0(4) . . ?
C5 C1 H1A 125.2 . . ?
C2 C1 H1A 125.2 . . ?
Ru1 C1 H1A 121.7 . . ?
C1 C2 C3 107.6(7) . . ?
C1 C2 Ru1 71.1(4) . . ?
C3 C2 Ru1 71.2(4) . . ?
C1 C2 H2A 126.2 . . ?
C3 C2 H2A 126.2 . . ?
Ru1 C2 H2A 123.2 . . ?
C2 C3 C4 107.3(7) . . ?
C2 C3 Ru1 71.3(4) . . ?
C4 C3 Ru1 71.4(4) . . ?
C2 C3 H3A 126.4 . . ?
C4 C3 H3A 126.4 . . ?
Ru1 C3 H3A 122.7 . . ?
C5 C4 C3 107.4(7) . . ?
C5 C4 Ru1 71.8(4) . . ?
C3 C4 Ru1 71.1(4) . . ?
C5 C4 H4A 126.3 . . ?
C3 C4 H4A 126.3 . . ?
Ru1 C4 H4A 122.6 . . ?
C1 C5 C4 108.1(7) . . ?
C1 C5 Ru1 70.8(4) . . ?
C4 C5 Ru1 71.0(4) . . ?
C1 C5 H5A 125.9 . . ?
C4 C5 H5A 125.9 . . ?
Ru1 C5 H5A 123.9 . . ?
N1 C6 C7 122.9(5) . . ?
N1 C6 C11 120.4(5) . . ?
C7 C6 C11 116.5(4) . . ?
N1 C6 Ru1 133.3(3) . . ?
C7 C6 Ru1 67.0(3) . . ?
C11 C6 Ru1 67.1(3) . . ?
C8 C7 C6 121.6(5) . . ?
C8 C7 Ru1 70.6(3) . . ?
C6 C7 Ru1 77.0(3) . . ?
C8 C7 H7A 119.2 . . ?
C6 C7 H7A 119.2 . . ?
Ru1 C7 H7A 124.8 . . ?
C9 C8 C7 121.9(5) . . ?
C9 C8 Ru1 72.7(3) . . ?
C7 C8 Ru1 72.3(3) . . ?
C9 C8 H8A 119.0 . . ?
C7 C8 H8A 119.0 . . ?
Ru1 C8 H8A 128.3 . . ?
C8 C9 C10 118.1(5) . . ?
C8 C9 Ru1 70.6(3) . . ?
C10 C9 Ru1 71.0(3) . . ?
C8 C9 H9A 120.9 . . ?
C10 C9 H9A 120.9 . . ?
Ru1 C9 H9A 129.7 . . ?
C9 C10 C11 120.9(6) . . ?
C9 C10 Ru1 71.7(3) . . ?
C11 C10 Ru1 71.7(3) . . ?
C9 C10 H10A 119.5 . . ?
C11 C10 H10A 119.5 . . ?
Ru1 C10 H10A 129.5 . . ?
C10 C11 C6 120.0(5) . . ?
C10 C11 Ru1 70.8(3) . . ?
C6 C11 Ru1 76.2(3) . . ?
C10 C11 H11A 120.0 . . ?
C6 C11 H11A 120.0 . . ?
Ru1 C11 H11A 124.6 . . ?
N1 C12 H12A 109.5 . . ?
N1 C12 H12B 109.5 . . ?
H12A C12 H12B 109.5 . . ?
N1 C12 H12C 109.5 . . ?
H12A C12 H12C 109.5 . . ?
H12B C12 H12C 109.5 . . ?
N1 C13 H13A 109.5 . . ?
N1 C13 H13B 109.5 . . ?
H13A C13 H13B 109.5 . . ?
N1 C13 H13C 109.5 . . ?
H13A C13 H13C 109.5 . . ?
H13B C13 H13C 109.5 . . ?
C14 Ru2 C15 36.7(5) . . ?
C14 Ru2 C16 60.5(4) . . ?
C15 Ru2 C16 36.2(5) . . ?
C14 Ru2 C17 60.3(4) . . ?
C15 Ru2 C17 60.6(3) . . ?
C16 Ru2 C17 36.3(5) . . ?
C14 Ru2 C18 36.3(5) . . ?
C15 Ru2 C18 61.1(4) . . ?
C16 Ru2 C18 60.9(3) . . ?
C17 Ru2 C18 36.5(5) . . ?
C14 Ru2 C21 108.4(3) . . ?
C15 Ru2 C21 120.7(4) . . ?
C16 Ru2 C21 154.3(5) . . ?
C17 Ru2 C21 161.2(4) . . ?
C18 Ru2 C21 125.5(3) . . ?
C14 Ru2 C20 119.1(4) . . ?
C15 Ru2 C20 106.2(3) . . ?
C16 Ru2 C20 124.3(4) . . ?
C17 Ru2 C20 160.1(4) . . ?
C18 Ru2 C20 153.0(4) . . ?
C21 Ru2 C20 37.4(2) . . ?
C14 Ru2 C23 145.7(5) . . ?
C15 Ru2 C23 171.7(5) . . ?
C16 Ru2 C23 135.6(5) . . ?
C17 Ru2 C23 112.4(3) . . ?
C18 Ru2 C23 116.5(3) . . ?
C21 Ru2 C23 67.5(2) . . ?
C20 Ru2 C23 79.3(2) . . ?
C14 Ru2 C22 119.2(4) . . ?
C15 Ru2 C22 150.3(5) . . ?
C16 Ru2 C22 168.0(5) . . ?
C17 Ru2 C22 131.9(4) . . ?
C18 Ru2 C22 111.0(2) . . ?
C21 Ru2 C22 37.4(2) . . ?
C20 Ru2 C22 67.2(2) . . ?
C23 Ru2 C22 37.5(2) . . ?
C14 Ru2 C24 172.0(3) . . ?
C15 Ru2 C24 138.5(5) . . ?
C16 Ru2 C24 111.9(3) . . ?
C17 Ru2 C24 112.4(3) . . ?
C18 Ru2 C24 139.4(4) . . ?
C21 Ru2 C24 79.5(2) . . ?
C20 Ru2 C24 66.5(2) . . ?
C23 Ru2 C24 37.7(2) . . ?
C22 Ru2 C24 67.6(2) . . ?
C14 Ru2 C19 145.2(5) . . ?
C15 Ru2 C19 114.1(3) . . ?
C16 Ru2 C19 108.6(2) . . ?
C17 Ru2 C19 132.1(4) . . ?
C18 Ru2 C19 168.4(3) . . ?
C21 Ru2 C19 66.1(2) . . ?
C20 Ru2 C19 36.16(19) . . ?
C23 Ru2 C19 66.62(19) . . ?
C22 Ru2 C19 78.47(19) . . ?
C24 Ru2 C19 36.73(19) . . ?
C19 N2 C26 120.2(4) . . ?
C19 N2 C25 119.4(5) . . ?
C26 N2 C25 116.3(5) . . ?
C18 C14 C15 109.4(8) . . ?
C18 C14 Ru2 73.3(4) . . ?
C15 C14 Ru2 71.9(5) . . ?
C18 C14 H14A 125.3 . . ?
C15 C14 H14A 125.3 . . ?
Ru2 C14 H14A 121.2 . . ?
C16 C15 C14 107.4(9) . . ?
C16 C15 Ru2 72.2(5) . . ?
C14 C15 Ru2 71.4(5) . . ?
C16 C15 H15A 126.3 . . ?
C14 C15 H15A 126.3 . . ?
Ru2 C15 H15A 121.9 . . ?
C15 C16 C17 108.4(9) . . ?
C15 C16 Ru2 71.6(5) . . ?
C17 C16 Ru2 72.5(5) . . ?
C15 C16 H16A 125.8 . . ?
C17 C16 H16A 125.8 . . ?
Ru2 C16 H16A 121.8 . . ?
C16 C17 C18 108.3(9) . . ?
C16 C17 Ru2 71.2(4) . . ?
C18 C17 Ru2 72.0(5) . . ?
C16 C17 H17A 125.8 . . ?
C18 C17 H17A 125.8 . . ?
Ru2 C17 H17A 122.6 . . ?
C14 C18 C17 106.4(9) . . ?
C14 C18 Ru2 70.5(5) . . ?
C17 C18 Ru2 71.6(4) . . ?
C14 C18 H18A 126.8 . . ?
C17 C18 H18A 126.8 . . ?
Ru2 C18 H18A 122.9 . . ?
N2 C19 C20 122.4(5) . . ?
N2 C19 C24 120.9(5) . . ?
C20 C19 C24 116.6(4) . . ?
N2 C19 Ru2 134.1(3) . . ?
C20 C19 Ru2 66.7(3) . . ?
C24 C19 Ru2 67.6(3) . . ?
C21 C20 C19 122.4(5) . . ?
C21 C20 Ru2 70.6(3) . . ?
C19 C20 Ru2 77.2(3) . . ?
C21 C20 H20A 118.8 . . ?
C19 C20 H20A 118.8 . . ?
Ru2 C20 H20A 125.1 . . ?
C20 C21 C22 120.4(6) . . ?
C20 C21 Ru2 72.0(3) . . ?
C22 C21 Ru2 72.1(3) . . ?
C20 C21 H21A 119.8 . . ?
C22 C21 H21A 119.8 . . ?
Ru2 C21 H21A 128.2 . . ?
C21 C22 C23 119.4(5) . . ?
C21 C22 Ru2 70.5(3) . . ?
C23 C22 Ru2 71.2(3) . . ?
C21 C22 H22A 120.3 . . ?
C23 C22 H22A 120.3 . . ?
Ru2 C22 H22A 130.5 . . ?
C22 C23 C24 120.0(5) . . ?
C22 C23 Ru2 71.3(3) . . ?
C24 C23 Ru2 72.2(3) . . ?
C22 C23 H23A 120.0 . . ?
C24 C23 H23A 120.0 . . ?
Ru2 C23 H23A 128.8 . . ?
C23 C24 C19 120.5(5) . . ?
C23 C24 Ru2 70.1(3) . . ?
C19 C24 Ru2 75.7(3) . . ?
C23 C24 H24A 119.7 . . ?
C19 C24 H24A 119.7 . . ?
Ru2 C24 H24A 126.3 . . ?
N2 C25 H25A 109.5 . . ?
N2 C25 H25B 109.5 . . ?
H25A C25 H25B 109.5 . . ?
N2 C25 H25C 109.5 . . ?
H25A C25 H25C 109.5 . . ?
H25B C25 H25C 109.5 . . ?
N2 C26 H26A 109.5 . . ?
N2 C26 H26B 109.5 . . ?
H26A C26 H26B 109.5 . . ?
N2 C26 H26C 109.5 . . ?
H26A C26 H26C 109.5 . . ?
H26B C26 H26C 109.5 . . ?
F1 P1 F3 89.3(3) . . ?
F1 P1 F5 91.1(3) . . ?
F3 P1 F5 90.9(2) . . ?
F1 P1 F6 89.8(2) . . ?
F3 P1 F6 89.4(3) . . ?
F5 P1 F6 179.1(3) . . ?
F1 P1 F4 90.6(3) . . ?
F3 P1 F4 179.9(3) . . ?
F5 P1 F4 89.2(2) . . ?
F6 P1 F4 90.5(2) . . ?
F1 P1 F2 178.8(3) . . ?
F3 P1 F2 91.3(3) . . ?
F5 P1 F2 90.0(2) . . ?
F6 P1 F2 89.2(2) . . ?
F4 P1 F2 88.8(3) . . ?
F7 P2 F8 179.0(3) . . ?
F7 P2 F10 90.6(3) . . ?
F8 P2 F10 90.0(2) . . ?
F7 P2 F9 89.9(3) . . ?
F8 P2 F9 89.4(2) . . ?
F10 P2 F9 179.5(2) . . ?
F7 P2 F11 90.1(3) . . ?
F8 P2 F11 89.2(2) . . ?
F10 P2 F11 90.6(2) . . ?
F9 P2 F11 89.5(2) . . ?
F7 P2 F12 90.8(3) . . ?
F8 P2 F12 89.9(2) . . ?
F10 P2 F12 89.3(2) . . ?
F9 P2 F12 90.6(2) . . ?
F11 P2 F12 179.1(2) . . ?

loop_
_geom_bond_atom_site_label_1
_geom_bond_atom_site_label_2
_geom_bond_distance
_geom_bond_site_symmetry_2
_geom_bond_publ_flag
Ru1 C1 2.155(6) . ?
Ru1 C3 2.165(7) . ?
Ru1 C2 2.166(7) . ?
Ru1 C4 2.169(6) . ?
Ru1 C5 2.179(6) . ?
Ru1 C8 2.194(6) . ?
Ru1 C10 2.212(6) . ?
Ru1 C7 2.215(5) . ?
Ru1 C9 2.221(5) . ?
Ru1 C11 2.223(5) . ?
Ru1 C6 2.344(4) . ?
N1 C6 1.368(6) . ?
N1 C13 1.446(7) . ?
N1 C12 1.460(7) . ?
C1 C5 1.356(11) . ?
C1 C2 1.366(12) . ?
C1 H1A 0.9500 . ?
C2 C3 1.395(14) . ?
C2 H2A 0.9500 . ?
C3 C4 1.395(13) . ?
C3 H3A 0.9500 . ?
C4 C5 1.387(13) . ?
C4 H4A 0.9500 . ?
C5 H5A 0.9500 . ?
C6 C7 1.414(8) . ?
C6 C11 1.444(7) . ?
C7 C8 1.402(8) . ?
C7 H7A 0.9500 . ?
C8 C9 1.389(9) . ?
C8 H8A 0.9500 . ?
C9 C10 1.417(10) . ?
C9 H9A 0.9500 . ?
C10 C11 1.425(8) . ?
C10 H10A 0.9500 . ?
C11 H11A 0.9500 . ?
C12 H12A 0.9800 . ?
C12 H12B 0.9800 . ?
C12 H12C 0.9800 . ?
C13 H13A 0.9800 . ?
C13 H13B 0.9800 . ?
C13 H13C 0.9800 . ?
Ru2 C14 2.127(7) . ?
Ru2 C15 2.134(7) . ?
Ru2 C16 2.140(6) . ?
Ru2 C17 2.156(7) . ?
Ru2 C18 2.162(7) . ?
Ru2 C21 2.183(6) . ?
Ru2 C20 2.201(5) . ?
Ru2 C23 2.203(5) . ?
Ru2 C22 2.204(5) . ?
Ru2 C24 2.230(5) . ?
Ru2 C19 2.337(4) . ?
N2 C19 1.358(7) . ?
N2 C26 1.452(7) . ?
N2 C25 1.452(7) . ?
C14 C18 1.335(16) . ?
C14 C15 1.340(17) . ?
C14 H14A 0.9500 . ?
C15 C16 1.328(19) . ?
C15 H15A 0.9500 . ?
C16 C17 1.339(17) . ?
C16 H16A 0.9500 . ?
C17 C18 1.350(16) . ?
C17 H17A 0.9500 . ?
C18 H18A 0.9500 . ?
C19 C20 1.414(8) . ?
C19 C24 1.443(7) . ?
C20 C21 1.404(9) . ?
C20 H20A 0.9500 . ?
C21 C22 1.406(9) . ?
C21 H21A 0.9500 . ?
C22 C23 1.416(8) . ?
C22 H22A 0.9500 . ?
C23 C24 1.432(8) . ?
C23 H23A 0.9500 . ?
C24 H24A 0.9500 . ?
C25 H25A 0.9800 . ?
C25 H25B 0.9800 . ?
C25 H25C 0.9800 . ?
C26 H26A 0.9800 . ?
C26 H26B 0.9800 . ?
C26 H26C 0.9800 . ?
P1 F1 1.581(4) . ?
P1 F3 1.588(4) . ?
P1 F5 1.590(4) . ?
P1 F6 1.591(4) . ?
P1 F4 1.595(4) . ?
P1 F2 1.595(4) . ?
P2 F7 1.578(4) . ?
P2 F8 1.587(4) . ?
P2 F10 1.591(4) . ?
P2 F9 1.592(4) . ?
P2 F11 1.593(4) . ?
P2 F12 1.602(4) . ?

loop_
_geom_torsion_atom_site_label_1
_geom_torsion_atom_site_label_2
_geom_torsion_atom_site_label_3
_geom_torsion_atom_site_label_4
_geom_torsion
_geom_torsion_site_symmetry_1
_geom_torsion_site_symmetry_2
_geom_torsion_site_symmetry_3
_geom_torsion_site_symmetry_4
_geom_torsion_publ_flag
C3 Ru1 C1 C5 80.1(6) . . . . ?
C2 Ru1 C1 C5 118.0(7) . . . . ?
C4 Ru1 C1 C5 37.3(5) . . . . ?
C8 Ru1 C1 C5 -20.8(13) . . . . ?
C10 Ru1 C1 C5 -99.9(5) . . . . ?
C7 Ru1 C1 C5 147.5(6) . . . . ?
C9 Ru1 C1 C5 -63.5(6) . . . . ?
C11 Ru1 C1 C5 -139.7(4) . . . . ?
C6 Ru1 C1 C5 -175.7(4) . . . . ?
C3 Ru1 C1 C2 -38.0(5) . . . . ?
C4 Ru1 C1 C2 -80.7(6) . . . . ?
C5 Ru1 C1 C2 -118.0(7) . . . . ?
C8 Ru1 C1 C2 -138.9(10) . . . . ?
C10 Ru1 C1 C2 142.1(5) . . . . ?
C7 Ru1 C1 C2 29.5(9) . . . . ?
C9 Ru1 C1 C2 178.5(5) . . . . ?
C11 Ru1 C1 C2 102.2(5) . . . . ?
C6 Ru1 C1 C2 66.3(5) . . . . ?
C5 C1 C2 C3 -1.2(8) . . . . ?
Ru1 C1 C2 C3 62.2(5) . . . . ?
C5 C1 C2 Ru1 -63.4(5) . . . . ?
C3 Ru1 C2 C1 117.0(6) . . . . ?
C4 Ru1 C2 C1 79.0(5) . . . . ?
C5 Ru1 C2 C1 36.6(5) . . . . ?
C8 Ru1 C2 C1 159.9(5) . . . . ?
C10 Ru1 C2 C1 -57.5(6) . . . . ?
C7 Ru1 C2 C1 -166.8(4) . . . . ?
C9 Ru1 C2 C1 -7(2) . . . . ?
C11 Ru1 C2 C1 -91.7(5) . . . . ?
C6 Ru1 C2 C1 -130.5(4) . . . . ?
C1 Ru1 C2 C3 -117.0(6) . . . . ?
C4 Ru1 C2 C3 -38.0(5) . . . . ?
C5 Ru1 C2 C3 -80.4(5) . . . . ?
C8 Ru1 C2 C3 42.9(7) . . . . ?
C10 Ru1 C2 C3 -174.5(5) . . . . ?
C7 Ru1 C2 C3 76.3(5) . . . . ?
C9 Ru1 C2 C3 -123.8(18) . . . . ?
C11 Ru1 C2 C3 151.3(4) . . . . ?
C6 Ru1 C2 C3 112.6(5) . . . . ?
C1 C2 C3 C4 0.5(8) . . . . ?
Ru1 C2 C3 C4 62.7(5) . . . . ?
C1 C2 C3 Ru1 -62.2(5) . . . . ?
C1 Ru1 C3 C2 37.2(4) . . . . ?
C4 Ru1 C3 C2 116.4(6) . . . . ?
C5 Ru1 C3 C2 78.7(5) . . . . ?
C8 Ru1 C3 C2 -158.7(4) . . . . ?
C10 Ru1 C3 C2 38(4) . . . . ?
C7 Ru1 C3 C2 -120.4(4) . . . . ?
C9 Ru1 C3 C2 165.9(5) . . . . ?
C11 Ru1 C3 C2 -46.8(6) . . . . ?
C6 Ru1 C3 C2 -82.8(5) . . . . ?
C1 Ru1 C3 C4 -79.2(6) . . . . ?
C2 Ru1 C3 C4 -116.4(6) . . . . ?
C5 Ru1 C3 C4 -37.7(5) . . . . ?
C8 Ru1 C3 C4 84.9(5) . . . . ?
C10 Ru1 C3 C4 -79(4) . . . . ?
C7 Ru1 C3 C4 123.2(5) . . . . ?
C9 Ru1 C3 C4 49.5(7) . . . . ?
C11 Ru1 C3 C4 -163.3(5) . . . . ?
C6 Ru1 C3 C4 160.8(4) . . . . ?
C2 C3 C4 C5 0.4(8) . . . . ?
Ru1 C3 C4 C5 63.0(5) . . . . ?
C2 C3 C4 Ru1 -62.6(5) . . . . ?
C1 Ru1 C4 C5 -36.6(4) . . . . ?
C3 Ru1 C4 C5 -116.5(7) . . . . ?
C2 Ru1 C4 C5 -78.5(5) . . . . ?
C8 Ru1 C4 C5 130.8(4) . . . . ?
C10 Ru1 C4 C5 54.0(6) . . . . ?
C7 Ru1 C4 C5 169.8(4) . . . . ?
C9 Ru1 C4 C5 91.3(4) . . . . ?
C11 Ru1 C4 C5 -20.4(19) . . . . ?
C6 Ru1 C4 C5 -153.6(4) . . . . ?
C1 Ru1 C4 C3 79.9(6) . . . . ?
C2 Ru1 C4 C3 38.0(5) . . . . ?
C5 Ru1 C4 C3 116.5(7) . . . . ?
C8 Ru1 C4 C3 -112.7(5) . . . . ?
C10 Ru1 C4 C3 170.5(5) . . . . ?
C7 Ru1 C4 C3 -73.7(6) . . . . ?
C9 Ru1 C4 C3 -152.3(5) . . . . ?
C11 Ru1 C4 C3 96.1(19) . . . . ?
C6 Ru1 C4 C3 -37.1(8) . . . . ?
C2 C1 C5 C4 1.5(8) . . . . ?
Ru1 C1 C5 C4 -61.5(5) . . . . ?
C2 C1 C5 Ru1 63.0(5) . . . . ?
C3 C4 C5 C1 -1.1(8) . . . . ?
Ru1 C4 C5 C1 61.4(5) . . . . ?
C3 C4 C5 Ru1 -62.5(5) . . . . ?
C3 Ru1 C5 C1 -79.8(6) . . . . ?
C2 Ru1 C5 C1 -37.0(5) . . . . ?
C4 Ru1 C5 C1 -117.9(7) . . . . ?
C8 Ru1 C5 C1 173.5(4) . . . . ?
C10 Ru1 C5 C1 95.8(5) . . . . ?
C7 Ru1 C5 C1 -142.8(7) . . . . ?
C9 Ru1 C5 C1 136.2(5) . . . . ?
C11 Ru1 C5 C1 57.2(5) . . . . ?
C6 Ru1 C5 C1 12.2(11) . . . . ?
C1 Ru1 C5 C4 117.9(7) . . . . ?
C3 Ru1 C5 C4 38.1(5) . . . . ?
C2 Ru1 C5 C4 80.9(5) . . . . ?
C8 Ru1 C5 C4 -68.5(5) . . . . ?
C10 Ru1 C5 C4 -146.3(4) . . . . ?
C7 Ru1 C5 C4 -24.8(9) . . . . ?
C9 Ru1 C5 C4 -105.9(5) . . . . ?
C11 Ru1 C5 C4 175.2(4) . . . . ?
C6 Ru1 C5 C4 130.1(8) . . . . ?
C13 N1 C6 C7 8.1(6) . . . . ?
C12 N1 C6 C7 162.7(5) . . . . ?
C13 N1 C6 C11 -166.3(4) . . . . ?
C12 N1 C6 C11 -11.7(6) . . . . ?
C13 N1 C6 Ru1 -80.2(6) . . . . ?
C12 N1 C6 Ru1 74.4(6) . . . . ?
C1 Ru1 C6 N1 -42.0(7) . . . . ?
C3 Ru1 C6 N1 32.3(7) . . . . ?
C2 Ru1 C6 N1 -7.0(7) . . . . ?
C4 Ru1 C6 N1 56.7(8) . . . . ?
C5 Ru1 C6 N1 -51.1(11) . . . . ?
C8 Ru1 C6 N1 144.5(6) . . . . ?
C10 Ru1 C6 N1 -141.9(6) . . . . ?
C7 Ru1 C6 N1 114.3(6) . . . . ?
C9 Ru1 C6 N1 -179.1(6) . . . . ?
C11 Ru1 C6 N1 -110.8(7) . . . . ?
C1 Ru1 C6 C7 -156.3(4) . . . . ?
C3 Ru1 C6 C7 -82.0(5) . . . . ?
C2 Ru1 C6 C7 -121.2(4) . . . . ?
C4 Ru1 C6 C7 -57.5(5) . . . . ?
C5 Ru1 C6 C7 -165.4(8) . . . . ?
C8 Ru1 C6 C7 30.2(3) . . . . ?
C10 Ru1 C6 C7 103.8(4) . . . . ?
C9 Ru1 C6 C7 66.6(3) . . . . ?
C11 Ru1 C6 C7 134.9(4) . . . . ?
C1 Ru1 C6 C11 68.8(4) . . . . ?
C3 Ru1 C6 C11 143.1(5) . . . . ?
C2 Ru1 C6 C11 103.9(4) . . . . ?
C4 Ru1 C6 C11 167.6(5) . . . . ?
C5 Ru1 C6 C11 59.7(9) . . . . ?
C8 Ru1 C6 C11 -104.7(3) . . . . ?
C10 Ru1 C6 C11 -31.1(3) . . . . ?
C7 Ru1 C6 C11 -134.9(4) . . . . ?
C9 Ru1 C6 C11 -68.3(3) . . . . ?
N1 C6 C7 C8 175.0(4) . . . . ?
C11 C6 C7 C8 -10.4(6) . . . . ?
Ru1 C6 C7 C8 -57.2(4) . . . . ?
N1 C6 C7 Ru1 -127.8(4) . . . . ?
C11 C6 C7 Ru1 46.8(4) . . . . ?
C1 Ru1 C7 C8 -175.3(6) . . . . ?
C3 Ru1 C7 C8 -116.6(5) . . . . ?
C2 Ru1 C7 C8 -155.0(4) . . . . ?
C4 Ru1 C7 C8 -78.9(4) . . . . ?
C5 Ru1 C7 C8 -61.1(8) . . . . ?
C10 Ru1 C7 C8 65.7(4) . . . . ?
C9 Ru1 C7 C8 28.4(3) . . . . ?
C11 Ru1 C7 C8 103.1(4) . . . . ?
C6 Ru1 C7 C8 130.6(5) . . . . ?
C1 Ru1 C7 C6 54.0(7) . . . . ?
C3 Ru1 C7 C6 112.7(5) . . . . ?
C2 Ru1 C7 C6 74.4(4) . . . . ?
C4 Ru1 C7 C6 150.5(3) . . . . ?
C5 Ru1 C7 C6 168.3(6) . . . . ?
C8 Ru1 C7 C6 -130.6(5) . . . . ?
C10 Ru1 C7 C6 -64.9(3) . . . . ?
C9 Ru1 C7 C6 -102.2(3) . . . . ?
C11 Ru1 C7 C6 -27.5(3) . . . . ?
C6 C7 C8 C9 4.7(8) . . . . ?
Ru1 C7 C8 C9 -55.5(5) . . . . ?
C6 C7 C8 Ru1 60.2(4) . . . . ?
C1 Ru1 C8 C9 -54.7(12) . . . . ?
C3 Ru1 C8 C9 -147.9(4) . . . . ?
C2 Ru1 C8 C9 -176.5(5) . . . . ?
C4 Ru1 C8 C9 -107.6(4) . . . . ?
C5 Ru1 C8 C9 -70.7(5) . . . . ?
C10 Ru1 C8 C9 30.2(3) . . . . ?
C7 Ru1 C8 C9 132.9(5) . . . . ?
C11 Ru1 C8 C9 67.4(3) . . . . ?
C6 Ru1 C8 C9 103.5(4) . . . . ?
C1 Ru1 C8 C7 172.4(10) . . . . ?
C3 Ru1 C8 C7 79.2(5) . . . . ?
C2 Ru1 C8 C7 50.6(7) . . . . ?
C4 Ru1 C8 C7 119.5(4) . . . . ?
C5 Ru1 C8 C7 156.4(4) . . . . ?
C10 Ru1 C8 C7 -102.7(4) . . . . ?
C9 Ru1 C8 C7 -132.9(5) . . . . ?
C11 Ru1 C8 C7 -65.5(3) . . . . ?
C6 Ru1 C8 C7 -29.4(3) . . . . ?
C7 C8 C9 C10 0.7(8) . . . . ?
Ru1 C8 C9 C10 -54.6(4) . . . . ?
C7 C8 C9 Ru1 55.3(5) . . . . ?
C1 Ru1 C9 C8 164.0(4) . . . . ?
C3 Ru1 C9 C8 57.4(6) . . . . ?
C2 Ru1 C9 C8 169.7(17) . . . . ?
C4 Ru1 C9 C8 88.6(4) . . . . ?
C5 Ru1 C9 C8 129.2(4) . . . . ?
C10 Ru1 C9 C8 -130.5(4) . . . . ?
C7 Ru1 C9 C8 -28.7(3) . . . . ?
C11 Ru1 C9 C8 -101.6(4) . . . . ?
C6 Ru1 C9 C8 -64.7(3) . . . . ?
C1 Ru1 C9 C10 -65.5(5) . . . . ?
C3 Ru1 C9 C10 -172.1(5) . . . . ?
C2 Ru1 C9 C10 -59.8(18) . . . . ?
C4 Ru1 C9 C10 -140.9(4) . . . . ?
C5 Ru1 C9 C10 -100.3(4) . . . . ?
C8 Ru1 C9 C10 130.5(4) . . . . ?
C7 Ru1 C9 C10 101.8(4) . . . . ?
C11 Ru1 C9 C10 28.9(3) . . . . ?
C6 Ru1 C9 C10 65.8(3) . . . . ?
C8 C9 C10 C11 0.1(7) . . . . ?
Ru1 C9 C10 C11 -54.3(5) . . . . ?
C8 C9 C10 Ru1 54.4(4) . . . . ?
C1 Ru1 C10 C9 135.2(4) . . . . ?
C3 Ru1 C10 C9 135(4) . . . . ?
C2 Ru1 C10 C9 168.2(4) . . . . ?
C4 Ru1 C10 C9 63.5(6) . . . . ?
C5 Ru1 C10 C9 95.6(4) . . . . ?
C8 Ru1 C10 C9 -29.8(3) . . . . ?
C7 Ru1 C10 C9 -66.7(3) . . . . ?
C11 Ru1 C10 C9 -132.8(5) . . . . ?
C6 Ru1 C10 C9 -102.3(4) . . . . ?
C1 Ru1 C10 C11 -92.0(4) . . . . ?
C3 Ru1 C10 C11 -92(4) . . . . ?
C2 Ru1 C10 C11 -59.0(5) . . . . ?
C4 Ru1 C10 C11 -163.8(4) . . . . ?
C5 Ru1 C10 C11 -131.6(4) . . . . ?
C8 Ru1 C10 C11 103.0(4) . . . . ?
C7 Ru1 C10 C11 66.1(3) . . . . ?
C9 Ru1 C10 C11 132.8(5) . . . . ?
C6 Ru1 C10 C11 30.5(3) . . . . ?
C9 C10 C11 C6 -6.1(8) . . . . ?
Ru1 C10 C11 C6 -60.5(4) . . . . ?
C9 C10 C11 Ru1 54.3(5) . . . . ?
N1 C6 C11 C10 -174.3(4) . . . . ?
C7 C6 C11 C10 11.0(6) . . . . ?
Ru1 C6 C11 C10 57.8(4) . . . . ?
N1 C6 C11 Ru1 128.0(4) . . . . ?
C7 C6 C11 Ru1 -46.8(3) . . . . ?
C1 Ru1 C11 C10 102.2(4) . . . . ?
C3 Ru1 C11 C10 170.0(5) . . . . ?
C2 Ru1 C11 C10 141.3(4) . . . . ?
C4 Ru1 C11 C10 87.2(17) . . . . ?
C5 Ru1 C11 C10 70.4(5) . . . . ?
C8 Ru1 C11 C10 -65.4(4) . . . . ?
C7 Ru1 C11 C10 -102.1(4) . . . . ?
C9 Ru1 C11 C10 -28.7(4) . . . . ?
C6 Ru1 C11 C10 -129.1(5) . . . . ?
C1 Ru1 C11 C6 -128.7(4) . . . . ?
C3 Ru1 C11 C6 -60.9(5) . . . . ?
C2 Ru1 C11 C6 -89.5(4) . . . . ?
C4 Ru1 C11 C6 -143.7(16) . . . . ?
C5 Ru1 C11 C6 -160.5(3) . . . . ?
C8 Ru1 C11 C6 63.8(3) . . . . ?
C10 Ru1 C11 C6 129.1(5) . . . . ?
C7 Ru1 C11 C6 27.0(3) . . . . ?
C9 Ru1 C11 C6 100.4(3) . . . . ?
C15 Ru2 C14 C18 -117.6(8) . . . . ?
C16 Ru2 C14 C18 -80.1(8) . . . . ?
C17 Ru2 C14 C18 -38.0(7) . . . . ?
C21 Ru2 C14 C18 125.5(6) . . . . ?
C20 Ru2 C14 C18 164.8(6) . . . . ?
C23 Ru2 C14 C18 48.7(8) . . . . ?
C22 Ru2 C14 C18 86.1(6) . . . . ?
C24 Ru2 C14 C18 -61(4) . . . . ?
C19 Ru2 C14 C18 -160.1(6) . . . . ?
C16 Ru2 C14 C15 37.6(7) . . . . ?
C17 Ru2 C14 C15 79.6(7) . . . . ?
C18 Ru2 C14 C15 117.6(8) . . . . ?
C21 Ru2 C14 C15 -116.9(7) . . . . ?
C20 Ru2 C14 C15 -77.6(7) . . . . ?
C23 Ru2 C14 C15 166.3(7) . . . . ?
C22 Ru2 C14 C15 -156.2(6) . . . . ?
C24 Ru2 C14 C15 56(4) . . . . ?
C19 Ru2 C14 C15 -42.5(8) . . . . ?
C18 C14 C15 C16 0.5(9) . . . . ?
Ru2 C14 C15 C16 -63.7(6) . . . . ?
C18 C14 C15 Ru2 64.1(6) . . . . ?
C14 Ru2 C15 C16 116.0(9) . . . . ?
C17 Ru2 C15 C16 37.3(6) . . . . ?
C18 Ru2 C15 C16 79.3(7) . . . . ?
C21 Ru2 C15 C16 -164.4(6) . . . . ?
C20 Ru2 C15 C16 -126.6(7) . . . . ?
C23 Ru2 C15 C16 4(3) . . . . ?
C22 Ru2 C15 C16 161.2(7) . . . . ?
C24 Ru2 C15 C16 -53.9(8) . . . . ?
C19 Ru2 C15 C16 -88.9(7) . . . . ?
C16 Ru2 C15 C14 -116.0(9) . . . . ?
C17 Ru2 C15 C14 -78.7(7) . . . . ?
C18 Ru2 C15 C14 -36.8(6) . . . . ?
C21 Ru2 C15 C14 79.6(7) . . . . ?
C20 Ru2 C15 C14 117.4(7) . . . . ?
C23 Ru2 C15 C14 -112(3) . . . . ?
C22 Ru2 C15 C14 45.2(9) . . . . ?
C24 Ru2 C15 C14 -170.0(6) . . . . ?
C19 Ru2 C15 C14 155.1(6) . . . . ?
C14 C15 C16 C17 -0.4(8) . . . . ?
Ru2 C15 C16 C17 -63.6(5) . . . . ?
C14 C15 C16 Ru2 63.1(6) . . . . ?
C14 Ru2 C16 C15 -38.1(7) . . . . ?
C17 Ru2 C16 C15 -117.0(8) . . . . ?
C18 Ru2 C16 C15 -79.9(7) . . . . ?
C21 Ru2 C16 C15 32.2(10) . . . . ?
C20 Ru2 C16 C15 68.9(7) . . . . ?
C23 Ru2 C16 C15 -179.2(7) . . . . ?
C22 Ru2 C16 C15 -130.0(19) . . . . ?
C24 Ru2 C16 C15 144.7(7) . . . . ?
C19 Ru2 C16 C15 105.6(7) . . . . ?
C14 Ru2 C16 C17 78.9(7) . . . . ?
C15 Ru2 C16 C17 117.0(8) . . . . ?
C18 Ru2 C16 C17 37.1(7) . . . . ?
C21 Ru2 C16 C17 149.2(7) . . . . ?
C20 Ru2 C16 C17 -174.1(6) . . . . ?
C23 Ru2 C16 C17 -62.2(7) . . . . ?
C22 Ru2 C16 C17 -13(2) . . . . ?
C24 Ru2 C16 C17 -98.3(6) . . . . ?
C19 Ru2 C16 C17 -137.4(6) . . . . ?
C15 C16 C17 C18 0.2(8) . . . . ?
Ru2 C16 C17 C18 -62.8(6) . . . . ?
C15 C16 C17 Ru2 63.0(5) . . . . ?
C14 Ru2 C17 C16 -79.6(8) . . . . ?
C15 Ru2 C17 C16 -37.2(7) . . . . ?
C18 Ru2 C17 C16 -117.4(9) . . . . ?
C21 Ru2 C17 C16 -136.3(11) . . . . ?
C20 Ru2 C17 C16 14.4(14) . . . . ?
C23 Ru2 C17 C16 137.9(7) . . . . ?
C22 Ru2 C17 C16 176.4(7) . . . . ?
C24 Ru2 C17 C16 97.0(7) . . . . ?
C19 Ru2 C17 C16 59.8(7) . . . . ?
C14 Ru2 C17 C18 37.8(7) . . . . ?
C15 Ru2 C17 C18 80.2(8) . . . . ?
C16 Ru2 C17 C18 117.4(9) . . . . ?
C21 Ru2 C17 C18 -18.9(14) . . . . ?
C20 Ru2 C17 C18 131.8(10) . . . . ?
C23 Ru2 C17 C18 -104.7(6) . . . . ?
C22 Ru2 C17 C18 -66.2(7) . . . . ?
C24 Ru2 C17 C18 -145.6(6) . . . . ?
C19 Ru2 C17 C18 177.2(6) . . . . ?
C15 C14 C18 C17 -0.3(10) . . . . ?
Ru2 C14 C18 C17 63.0(5) . . . . ?
C15 C14 C18 Ru2 -63.3(6) . . . . ?
C16 C17 C18 C14 0.0(9) . . . . ?
Ru2 C17 C18 C14 -62.2(6) . . . . ?
C16 C17 C18 Ru2 62.3(5) . . . . ?
C15 Ru2 C18 C14 37.2(7) . . . . ?
C16 Ru2 C18 C14 78.8(8) . . . . ?
C17 Ru2 C18 C14 115.8(9) . . . . ?
C21 Ru2 C18 C14 -71.6(7) . . . . ?
C20 Ru2 C18 C14 -30.3(10) . . . . ?
C23 Ru2 C18 C14 -151.8(6) . . . . ?
C22 Ru2 C18 C14 -111.1(7) . . . . ?
C24 Ru2 C18 C14 169.2(6) . . . . ?
C19 Ru2 C18 C14 105(2) . . . . ?
C14 Ru2 C18 C17 -115.8(9) . . . . ?
C15 Ru2 C18 C17 -78.6(7) . . . . ?
C16 Ru2 C18 C17 -37.0(7) . . . . ?
C21 Ru2 C18 C17 172.6(6) . . . . ?
C20 Ru2 C18 C17 -146.1(7) . . . . ?
C23 Ru2 C18 C17 92.5(6) . . . . ?
C22 Ru2 C18 C17 133.1(6) . . . . ?
C24 Ru2 C18 C17 53.5(7) . . . . ?
C19 Ru2 C18 C17 -10(2) . . . . ?
C26 N2 C19 C20 166.8(5) . . . . ?
C25 N2 C19 C20 10.5(7) . . . . ?
C26 N2 C19 C24 -8.8(7) . . . . ?
C25 N2 C19 C24 -165.1(5) . . . . ?
C26 N2 C19 Ru2 79.0(6) . . . . ?
C25 N2 C19 Ru2 -77.3(6) . . . . ?
C14 Ru2 C19 N2 54.8(7) . . . . ?
C15 Ru2 C19 N2 28.6(7) . . . . ?
C16 Ru2 C19 N2 -9.9(8) . . . . ?
C17 Ru2 C19 N2 -42.6(7) . . . . ?
C18 Ru2 C19 N2 -34.3(19) . . . . ?
C21 Ru2 C19 N2 143.0(6) . . . . ?
C20 Ru2 C19 N2 113.3(6) . . . . ?
C23 Ru2 C19 N2 -142.3(6) . . . . ?
C22 Ru2 C19 N2 -179.8(5) . . . . ?
C24 Ru2 C19 N2 -111.9(6) . . . . ?
C14 Ru2 C19 C20 -58.4(6) . . . . ?
C15 Ru2 C19 C20 -84.6(6) . . . . ?
C16 Ru2 C19 C20 -123.1(6) . . . . ?
C17 Ru2 C19 C20 -155.8(5) . . . . ?
C18 Ru2 C19 C20 -147.5(17) . . . . ?
C21 Ru2 C19 C20 29.8(3) . . . . ?
C23 Ru2 C19 C20 104.4(4) . . . . ?
C22 Ru2 C19 C20 67.0(4) . . . . ?
C24 Ru2 C19 C20 134.8(4) . . . . ?
C14 Ru2 C19 C24 166.8(5) . . . . ?
C15 Ru2 C19 C24 140.6(6) . . . . ?
C16 Ru2 C19 C24 102.0(6) . . . . ?
C17 Ru2 C19 C24 69.4(5) . . . . ?
C18 Ru2 C19 C24 77.7(18) . . . . ?
C21 Ru2 C19 C24 -105.0(4) . . . . ?
C20 Ru2 C19 C24 -134.8(4) . . . . ?
C23 Ru2 C19 C24 -30.4(3) . . . . ?
C22 Ru2 C19 C24 -67.9(3) . . . . ?
N2 C19 C20 C21 174.5(5) . . . . ?
C24 C19 C20 C21 -9.7(7) . . . . ?
Ru2 C19 C20 C21 -56.8(5) . . . . ?
N2 C19 C20 Ru2 -128.7(4) . . . . ?
C24 C19 C20 Ru2 47.1(4) . . . . ?
C14 Ru2 C20 C21 -82.3(6) . . . . ?
C15 Ru2 C20 C21 -119.7(6) . . . . ?
C16 Ru2 C20 C21 -154.7(5) . . . . ?
C17 Ru2 C20 C21 -165.0(8) . . . . ?
C18 Ru2 C20 C21 -62.3(7) . . . . ?
C23 Ru2 C20 C21 66.7(4) . . . . ?
C22 Ru2 C20 C21 29.5(4) . . . . ?
C24 Ru2 C20 C21 104.0(4) . . . . ?
C19 Ru2 C20 C21 131.5(5) . . . . ?
C14 Ru2 C20 C19 146.2(5) . . . . ?
C15 Ru2 C20 C19 108.8(6) . . . . ?
C16 Ru2 C20 C19 73.8(5) . . . . ?
C17 Ru2 C20 C19 63.5(10) . . . . ?
C18 Ru2 C20 C19 166.2(5) . . . . ?
C21 Ru2 C20 C19 -131.5(5) . . . . ?
C23 Ru2 C20 C19 -64.8(3) . . . . ?
C22 Ru2 C20 C19 -102.0(4) . . . . ?
C24 Ru2 C20 C19 -27.5(3) . . . . ?
C19 C20 C21 C22 4.2(9) . . . . ?
Ru2 C20 C21 C22 -55.7(5) . . . . ?
C19 C20 C21 Ru2 59.9(5) . . . . ?
C14 Ru2 C21 C20 114.2(6) . . . . ?
C15 Ru2 C21 C20 75.9(6) . . . . ?
C16 Ru2 C21 C20 54.5(7) . . . . ?
C17 Ru2 C21 C20 164.1(9) . . . . ?
C18 Ru2 C21 C20 150.4(5) . . . . ?
C23 Ru2 C21 C20 -102.2(4) . . . . ?
C22 Ru2 C21 C20 -131.5(5) . . . . ?
C24 Ru2 C21 C20 -64.9(4) . . . . ?
C19 Ru2 C21 C20 -28.9(3) . . . . ?
C14 Ru2 C21 C22 -114.3(6) . . . . ?
C15 Ru2 C21 C22 -152.5(6) . . . . ?
C16 Ru2 C21 C22 -174.0(5) . . . . ?
C17 Ru2 C21 C22 -64.3(10) . . . . ?
C18 Ru2 C21 C22 -78.0(5) . . . . ?
C20 Ru2 C21 C22 131.5(5) . . . . ?
C23 Ru2 C21 C22 29.3(3) . . . . ?
C24 Ru2 C21 C22 66.7(4) . . . . ?
C19 Ru2 C21 C22 102.7(4) . . . . ?
C20 C21 C22 C23 1.8(8) . . . . ?
Ru2 C21 C22 C23 -53.8(4) . . . . ?
C20 C21 C22 Ru2 55.6(5) . . . . ?
C14 Ru2 C22 C21 82.2(6) . . . . ?
C15 Ru2 C22 C21 53.2(7) . . . . ?
C16 Ru2 C22 C21 167.3(15) . . . . ?
C17 Ru2 C22 C21 157.0(5) . . . . ?
C18 Ru2 C22 C21 121.4(5) . . . . ?
C20 Ru2 C22 C21 -29.5(4) . . . . ?
C23 Ru2 C22 C21 -132.1(5) . . . . ?
C24 Ru2 C22 C21 -102.4(4) . . . . ?
C19 Ru2 C22 C21 -65.6(3) . . . . ?
C14 Ru2 C22 C23 -145.7(5) . . . . ?
C15 Ru2 C22 C23 -174.8(6) . . . . ?
C16 Ru2 C22 C23 -60.6(16) . . . . ?
C17 Ru2 C22 C23 -70.9(5) . . . . ?
C18 Ru2 C22 C23 -106.5(5) . . . . ?
C21 Ru2 C22 C23 132.1(5) . . . . ?
C20 Ru2 C22 C23 102.5(4) . . . . ?
C24 Ru2 C22 C23 29.6(3) . . . . ?
C19 Ru2 C22 C23 66.4(3) . . . . ?
C21 C22 C23 C24 -1.9(8) . . . . ?
Ru2 C22 C23 C24 -55.3(5) . . . . ?
C21 C22 C23 Ru2 53.4(5) . . . . ?
C14 Ru2 C23 C22 60.7(6) . . . . ?
C15 Ru2 C23 C22 162(3) . . . . ?
C16 Ru2 C23 C22 165.0(5) . . . . ?
C17 Ru2 C23 C22 130.4(5) . . . . ?
C18 Ru2 C23 C22 90.5(5) . . . . ?
C21 Ru2 C23 C22 -29.2(3) . . . . ?
C20 Ru2 C23 C22 -66.3(3) . . . . ?
C24 Ru2 C23 C22 -131.6(5) . . . . ?
C19 Ru2 C23 C22 -101.9(3) . . . . ?
C14 Ru2 C23 C24 -167.7(5) . . . . ?
C15 Ru2 C23 C24 -67(3) . . . . ?
C16 Ru2 C23 C24 -63.4(6) . . . . ?
C17 Ru2 C23 C24 -98.0(6) . . . . ?
C18 Ru2 C23 C24 -137.9(5) . . . . ?
C21 Ru2 C23 C24 102.4(4) . . . . ?
C20 Ru2 C23 C24 65.3(3) . . . . ?
C22 Ru2 C23 C24 131.6(5) . . . . ?
C19 Ru2 C23 C24 29.7(3) . . . . ?
C22 C23 C24 C19 -3.9(8) . . . . ?
Ru2 C23 C24 C19 -58.8(5) . . . . ?
C22 C23 C24 Ru2 54.9(5) . . . . ?
N2 C19 C24 C23 -174.7(5) . . . . ?
C20 C19 C24 C23 9.4(7) . . . . ?
Ru2 C19 C24 C23 56.1(5) . . . . ?
N2 C19 C24 Ru2 129.1(4) . . . . ?
C20 C19 C24 Ru2 -46.7(4) . . . . ?
C14 Ru2 C24 C23 120(4) . . . . ?
C15 Ru2 C24 C23 168.5(5) . . . . ?
C16 Ru2 C24 C23 137.5(6) . . . . ?
C17 Ru2 C24 C23 98.2(6) . . . . ?
C18 Ru2 C24 C23 67.1(5) . . . . ?
C21 Ru2 C24 C23 -66.6(4) . . . . ?
C20 Ru2 C24 C23 -103.3(4) . . . . ?
C22 Ru2 C24 C23 -29.5(3) . . . . ?
C19 Ru2 C24 C23 -130.5(5) . . . . ?
C14 Ru2 C24 C19 -109(4) . . . . ?
C15 Ru2 C24 C19 -61.0(5) . . . . ?
C16 Ru2 C24 C19 -92.0(6) . . . . ?
C17 Ru2 C24 C19 -131.3(5) . . . . ?
C18 Ru2 C24 C19 -162.4(4) . . . . ?
C21 Ru2 C24 C19 63.9(3) . . . . ?
C20 Ru2 C24 C19 27.1(3) . . . . ?
C23 Ru2 C24 C19 130.5(5) . . . . ?
C22 Ru2 C24 C19 101.0(3) . . . . ?
